data_4085887
loop_
_publ_author_name
'Men\'endez-Rodr\?\'iguez, Luc\?\'ia'
'Tom\'as-Mendivil, Eder'
'Francos, Javier'
'Crochet, Pascale'
'Cadierno, Victorio'
'Anti\~nolo, Antonio'
'Fern\'andez-Gal\'an, Rafael'
'Carrillo-Hermosilla, Fernando'

_publ_section_title
;
 Reactivity of the Dimer [{RuCl(\m-Cl)(\h3:\h3-C10H16)}2] (C10H16=
 2,7-Dimethylocta-2,6-diene-1,8-diyl) toward Guanidines: Access to
 Ruthenium(IV) and Ruthenium(II) Guanidinate Complexes
;
_journal_issue 12
_journal_name_full Organometallics
_journal_page_first 2796
_journal_paper_doi 10.1021/acs.organomet.5b00070
_journal_volume 34
_journal_year 2015
_chemical_formula_moiety 'C24 H33 Cl N4 Ru, 0.5(C H2 Cl2)'
_chemical_formula_sum 'C24.5 H34 Cl2 N4 Ru'
_chemical_formula_weight 556.53
_space_group_crystal_system orthorhombic
_space_group_IT_number 60
_space_group_name_Hall '-P 2n 2ab'
_space_group_name_H-M_alt 'P b c n'
_atom_sites_solution_hydrogens geom
_atom_sites_solution_primary direct
_atom_sites_solution_secondary difmap
_audit_creation_method
;
CrysAlisPro, Agilent Technologies,
Version 1.171.37.34 (release 22-05-2014 CrysAlis171 .NET)
(compiled May 22 2014,16:03:01)
;
_cell_angle_alpha 90.00
_cell_angle_beta 90.00
_cell_angle_gamma 90.00
_cell_formula_units_Z 8
_cell_length_a 33.7429(6)
_cell_length_b 7.97770(10)
_cell_length_c 19.4794(3)
_cell_measurement_reflns_used 7827
_cell_measurement_temperature 123.05(10)
_cell_measurement_theta_max 71.8600
_cell_measurement_theta_min 3.9380
_cell_volume 5243.67(14)
_computing_cell_refinement
;
CrysAlisPro, Agilent Technologies,
Version 1.171.37.34 (release 22-05-2014 CrysAlis171 .NET)
(compiled May 22 2014,16:03:01)
;
_computing_data_collection
;
CrysAlisPro, Agilent Technologies,
Version 1.171.37.34 (release 22-05-2014 CrysAlis171 .NET)
(compiled May 22 2014,16:03:01)
;
_computing_data_reduction
;
CrysAlisPro, Agilent Technologies,
Version 1.171.37.34 (release 22-05-2014 CrysAlis171 .NET)
(compiled May 22 2014,16:03:01)
;
_computing_molecular_graphics 'Ortep-3 for Windows (Farrugia, 1997), PLATON (Spek, 2007)'
_computing_publication_material 'WinGX publication routines (Farrugia, 1999)'
_computing_structure_refinement 'SHELXL-97 (Sheldrick, 2008)'
_computing_structure_solution 'SIR2004(Burla, 2005)'
_diffrn_ambient_temperature 123.05(10)
_diffrn_detector_area_resol_mean 16.0268
_diffrn_measured_fraction_theta_full 0.984
_diffrn_measured_fraction_theta_max 0.984
_diffrn_measurement_device_type 'Xcalibur, Sapphire3, Gemini'
_diffrn_radiation_monochromator graphite
_diffrn_radiation_source 'Enhance (Cu) X-ray Source'
_diffrn_radiation_type CuK\a
_diffrn_radiation_wavelength 1.54180
_diffrn_reflns_av_R_equivalents 0.0363
_diffrn_reflns_av_sigmaI/netI 0.0284
_diffrn_reflns_limit_h_max 39
_diffrn_reflns_limit_h_min -40
_diffrn_reflns_limit_k_max 9
_diffrn_reflns_limit_k_min -7
_diffrn_reflns_limit_l_max 23
_diffrn_reflns_limit_l_min -24
_diffrn_reflns_number 23540
_diffrn_reflns_theta_full 73.05
_diffrn_reflns_theta_max 73.05
_diffrn_reflns_theta_min 4.54
_exptl_absorpt_coefficient_mu 6.850
_exptl_absorpt_correction_T_max 1.00000
_exptl_absorpt_correction_T_min 0.36257
_exptl_absorpt_correction_type multi-scan
_exptl_absorpt_process_details
;
CrysAlisPro, Agilent Technologies,
Version 1.171.37.34 (release 22-05-2014 CrysAlis171 .NET)
(compiled May 22 2014,16:03:01)
Empirical absorption correction using spherical harmonics,
 implemented in SCALE3 ABSPACK scaling algorithm.
;
_exptl_crystal_colour orange
_exptl_crystal_density_diffrn 1.410
_exptl_crystal_density_method 'not measured'
_exptl_crystal_description prism
_exptl_crystal_F_000 2296
_exptl_crystal_size_max 0.3
_exptl_crystal_size_mid 0.1
_exptl_crystal_size_min 0.1
_refine_diff_density_max 2.318
_refine_diff_density_min -1.479
_refine_diff_density_rms 0.111
_refine_ls_extinction_method none
_refine_ls_goodness_of_fit_ref 1.033
_refine_ls_hydrogen_treatment mixed
_refine_ls_matrix_type full
_refine_ls_number_parameters 293
_refine_ls_number_reflns 5162
_refine_ls_number_restraints 0
_refine_ls_restrained_S_all 1.033
_refine_ls_R_factor_all 0.0632
_refine_ls_R_factor_gt 0.0491
_refine_ls_shift/su_max 0.001
_refine_ls_shift/su_mean 0.000
_refine_ls_structure_factor_coef Fsqd
_refine_ls_weighting_details 'calc w=1/[\s^2^(Fo^2^)+(0.0618P)^2^+21.6250P] where P=(Fo^2^+2Fc^2^)/3'
_refine_ls_weighting_scheme calc
_refine_ls_wR_factor_gt 0.1241
_refine_ls_wR_factor_ref 0.1358
_reflns_number_gt 4107
_reflns_number_total 5162
_reflns_threshold_expression >2sigma(I)
_cod_data_source_file om5b00070_si_002.cif
_cod_data_source_block 7
_cod_depositor_comments 'Adding full bibliography for 4085883--4085888.cif.'
_cod_original_sg_symbol_H-M 'P bc n '
_cod_original_formula_sum 'C24.50 H34 Cl2 N4 Ru'
_cod_database_code 4085887

loop_
_space_group_symop_id
_space_group_symop_operation_xyz
1 'x, y, z'
2 '-x+1/2, -y+1/2, z+1/2'
3 'x+1/2, -y+1/2, -z'
4 '-x, y, -z+1/2'
5 '-x, -y, -z'
6 'x-1/2, y-1/2, -z-1/2'
7 '-x-1/2, y-1/2, z'
8 'x, -y, z-1/2'

loop_
_atom_site_label
_atom_site_type_symbol
_atom_site_fract_x
_atom_site_fract_y
_atom_site_fract_z
_atom_site_U_iso_or_equiv
_atom_site_adp_type
_atom_site_occupancy
_atom_site_symmetry_multiplicity
_atom_site_calc_flag
_atom_site_refinement_flags
C1 C 0.35014(13) 0.2332(6) 0.1491(2) 0.0266(9) Uani 1 1 d .
C2 C 0.39183(14) 0.1358(6) 0.2434(2) 0.0335(10) Uani 1 1 d .
H2 H 0.3801 0.2278 0.2698 0.040 Uiso 1 1 calc R
C3 C 0.43626(16) 0.1369(9) 0.2542(3) 0.0534(15) Uani 1 1 d .
H3A H 0.4469 0.2421 0.2390 0.080 Uiso 1 1 calc R
H3B H 0.4481 0.0474 0.2283 0.080 Uiso 1 1 calc R
H3C H 0.4420 0.1219 0.3020 0.080 Uiso 1 1 calc R
C4 C 0.37375(18) -0.0289(7) 0.2674(3) 0.0493(14) Uani 1 1 d .
H4A H 0.3456 -0.0260 0.2606 0.074 Uiso 1 1 calc R
H4B H 0.3794 -0.0449 0.3152 0.074 Uiso 1 1 calc R
H4C H 0.3849 -0.1198 0.2414 0.074 Uiso 1 1 calc R
C5 C 0.30033(13) 0.4445(6) 0.1790(2) 0.0317(10) Uani 1 1 d .
H5 H 0.3008 0.4729 0.1301 0.038 Uiso 1 1 calc R
C6 C 0.32490(16) 0.5744(7) 0.2174(3) 0.0447(13) Uani 1 1 d .
H6A H 0.3517 0.5719 0.2008 0.067 Uiso 1 1 calc R
H6B H 0.3246 0.5494 0.2656 0.067 Uiso 1 1 calc R
H6C H 0.3139 0.6838 0.2099 0.067 Uiso 1 1 calc R
C7 C 0.25734(14) 0.4418(6) 0.2023(3) 0.0398(12) Uani 1 1 d .
H7A H 0.2431 0.3587 0.1767 0.060 Uiso 1 1 calc R
H7B H 0.2456 0.5499 0.1946 0.060 Uiso 1 1 calc R
H7C H 0.2562 0.4153 0.2503 0.060 Uiso 1 1 calc R
C8 C 0.32340(12) 0.2682(6) 0.0337(2) 0.0254(9) Uani 1 1 d .
C9 C 0.28649(13) 0.1897(6) 0.0449(2) 0.0291(10) Uani 1 1 d .
H9 H 0.2817 0.1351 0.0863 0.035 Uiso 1 1 calc R
C10 C 0.25741(13) 0.1928(6) -0.0047(2) 0.0294(10) Uani 1 1 d .
H10 H 0.2334 0.1395 0.0035 0.035 Uiso 1 1 calc R
C11 C 0.26355(13) 0.2756(6) -0.0678(2) 0.0269(9) Uani 1 1 d .
C12 C 0.30045(14) 0.3483(6) -0.0792(2) 0.0331(10) Uani 1 1 d .
H12 H 0.3054 0.4009 -0.1209 0.040 Uiso 1 1 calc R
C13 C 0.32978(13) 0.3444(6) -0.0301(2) 0.0315(10) Uani 1 1 d .
H13 H 0.3542 0.3931 -0.0395 0.038 Uiso 1 1 calc R
C14 C 0.23245(14) 0.2825(7) -0.1172(2) 0.0362(11) Uani 1 1 d .
C15 C 0.40726(13) -0.0212(6) 0.0120(2) 0.0294(10) Uani 1 1 d .
C16 C 0.41710(14) 0.1204(6) -0.0291(2) 0.0312(10) Uani 1 1 d .
H16 H 0.4011 0.1472 -0.0664 0.037 Uiso 1 1 calc R
C17 C 0.45029(14) 0.2206(7) -0.0149(2) 0.0346(11) Uani 1 1 d .
H17 H 0.4555 0.3138 -0.0421 0.042 Uiso 1 1 calc R
C18 C 0.47609(13) 0.1813(6) 0.0406(3) 0.0347(11) Uani 1 1 d .
C19 C 0.46704(13) 0.0397(6) 0.0801(2) 0.0345(11) Uani 1 1 d .
H19 H 0.4841 0.0088 0.1155 0.041 Uiso 1 1 calc R
C20 C 0.43254(13) -0.0581(6) 0.0678(2) 0.0315(10) Uani 1 1 d .
H20 H 0.4266 -0.1472 0.0968 0.038 Uiso 1 1 calc R
C21 C 0.37018(14) -0.1208(6) -0.0045(3) 0.0345(11) Uani 1 1 d .
H21 H 0.3511 -0.0441 -0.0258 0.041 Uiso 1 1 calc R
C22 C 0.35059(15) -0.1957(7) 0.0591(3) 0.0443(13) Uani 1 1 d .
H22A H 0.3273 -0.2566 0.0457 0.066 Uiso 1 1 calc R
H22B H 0.3433 -0.1074 0.0901 0.066 Uiso 1 1 calc R
H22C H 0.3688 -0.2703 0.0814 0.066 Uiso 1 1 calc R
C23 C 0.38026(16) -0.2563(7) -0.0571(3) 0.0420(12) Uani 1 1 d .
H23A H 0.3568 -0.3191 -0.0679 0.063 Uiso 1 1 calc R
H23B H 0.4000 -0.3301 -0.0384 0.063 Uiso 1 1 calc R
H23C H 0.3903 -0.2047 -0.0980 0.063 Uiso 1 1 calc R
C24 C 0.51029(14) 0.2923(7) 0.0569(3) 0.0446(13) Uani 1 1 d .
H24A H 0.5115 0.3819 0.0240 0.067 Uiso 1 1 calc R
H24B H 0.5344 0.2286 0.0549 0.067 Uiso 1 1 calc R
H24C H 0.5071 0.3381 0.1021 0.067 Uiso 1 1 calc R
C25 C 0.5000 -0.4262(14) 0.2500 0.076(3) Uani 1 2 d S
N1 N 0.38296(11) 0.1615(5) 0.17031(18) 0.0287(8) Uani 1 1 d .
N2 N 0.31780(11) 0.2769(5) 0.1872(2) 0.0291(8) Uani 1 1 d .
N3 N 0.35388(11) 0.2681(5) 0.08073(18) 0.0283(8) Uani 1 1 d .
N4 N 0.20782(13) 0.2885(7) -0.1569(2) 0.0473(12) Uani 1 1 d .
Cl1 Cl 0.42746(3) 0.47767(15) 0.11926(6) 0.0365(3) Uani 1 1 d .
Cl2 Cl 0.47017(16) -0.3048(6) 0.30246(19) 0.217(3) Uani 1 1 d .
Ru1 Ru 0.413813(9) 0.19776(4) 0.077038(16) 0.02469(13) Uani 1 1 d .
H2N H 0.3186(12) 0.249(5) 0.231(2) 0.014(10) Uiso 1 1 d .
H25 H 0.4825(17) -0.492(8) 0.227(3) 0.058(18) Uiso 1 1 d .

loop_
_atom_site_aniso_label
_atom_site_aniso_U_11
_atom_site_aniso_U_22
_atom_site_aniso_U_33
_atom_site_aniso_U_23
_atom_site_aniso_U_13
_atom_site_aniso_U_12
C1 0.024(2) 0.029(2) 0.027(2) 0.0000(18) -0.0016(17) -0.0015(18)
C2 0.034(3) 0.039(3) 0.027(2) 0.001(2) -0.0051(18) 0.003(2)
C3 0.042(3) 0.079(4) 0.039(3) 0.010(3) -0.016(2) 0.005(3)
C4 0.061(4) 0.048(3) 0.039(3) 0.012(3) -0.007(3) -0.006(3)
C5 0.032(2) 0.036(3) 0.027(2) 0.0000(19) 0.0013(18) 0.003(2)
C6 0.043(3) 0.045(3) 0.047(3) -0.010(3) 0.005(2) -0.001(2)
C7 0.034(3) 0.034(3) 0.050(3) 0.006(2) 0.005(2) 0.006(2)
C8 0.023(2) 0.030(2) 0.024(2) -0.0009(18) -0.0018(17) 0.0039(18)
C9 0.027(2) 0.038(3) 0.022(2) 0.0017(19) 0.0007(17) -0.0022(19)
C10 0.026(2) 0.034(2) 0.028(2) -0.0060(19) 0.0014(18) -0.0012(19)
C11 0.027(2) 0.032(2) 0.022(2) -0.0080(18) -0.0006(16) 0.0015(19)
C12 0.033(2) 0.041(3) 0.025(2) 0.002(2) -0.0004(18) 0.004(2)
C13 0.025(2) 0.039(3) 0.031(2) 0.003(2) 0.0002(18) -0.001(2)
C14 0.033(2) 0.045(3) 0.030(2) -0.003(2) -0.002(2) 0.002(2)
C15 0.026(2) 0.028(2) 0.034(2) -0.007(2) 0.0016(18) -0.0016(19)
C16 0.035(2) 0.033(2) 0.026(2) -0.0049(19) 0.0009(18) 0.000(2)
C17 0.034(2) 0.042(3) 0.028(2) -0.003(2) 0.0064(19) -0.004(2)
C18 0.023(2) 0.043(3) 0.039(3) -0.011(2) 0.0034(19) 0.001(2)
C19 0.025(2) 0.039(3) 0.039(3) -0.007(2) -0.0024(19) 0.008(2)
C20 0.027(2) 0.031(2) 0.036(2) -0.003(2) 0.0036(19) 0.0044(19)
C21 0.027(2) 0.031(2) 0.045(3) -0.002(2) -0.006(2) -0.002(2)
C22 0.030(3) 0.046(3) 0.057(3) 0.005(3) 0.002(2) -0.009(2)
C23 0.039(3) 0.039(3) 0.048(3) -0.007(2) -0.009(2) -0.008(2)
C24 0.024(2) 0.049(3) 0.061(3) -0.011(3) 0.005(2) -0.007(2)
C25 0.103(9) 0.062(6) 0.064(6) 0.000 -0.038(6) 0.000
N1 0.0254(18) 0.040(2) 0.0211(17) 0.0021(16) -0.0011(14) 0.0002(17)
N2 0.0289(19) 0.038(2) 0.0203(18) 0.0033(16) 0.0007(15) 0.0036(17)
N3 0.0200(18) 0.042(2) 0.0233(18) 0.0023(16) 0.0004(14) 0.0006(16)
N4 0.037(2) 0.074(3) 0.031(2) -0.001(2) -0.0088(19) -0.001(2)
Cl1 0.0319(5) 0.0322(6) 0.0455(6) -0.0059(5) -0.0030(5) -0.0010(5)
Cl2 0.312(6) 0.208(4) 0.130(3) -0.060(3) -0.066(3) 0.193(4)
Ru1 0.02005(19) 0.0287(2) 0.02535(19) -0.00006(13) -0.00148(12) -0.00020(13)

loop_
_atom_type_symbol
_atom_type_description
_atom_type_scat_dispersion_real
_atom_type_scat_dispersion_imag
_atom_type_scat_source
C C 0.0181 0.0091 'International Tables Vol C Tables 4.2.6.8 and 6.1.1.4'
H H 0.0000 0.0000 'International Tables Vol C Tables 4.2.6.8 and 6.1.1.4'
N N 0.0311 0.0180 'International Tables Vol C Tables 4.2.6.8 and 6.1.1.4'
O O 0.0492 0.0322 'International Tables Vol C Tables 4.2.6.8 and 6.1.1.4'
Cl Cl 0.3639 0.7018 'International Tables Vol C Tables 4.2.6.8 and 6.1.1.4'
Ru Ru 0.0552 3.2960 'International Tables Vol C Tables 4.2.6.8 and 6.1.1.4'

loop_
_geom_angle_atom_site_label_1
_geom_angle_atom_site_label_2
_geom_angle_atom_site_label_3
_geom_angle
_geom_angle_site_symmetry_3
N1 C1 N2 127.9(4) .
N1 C1 N3 108.5(4) .
N2 C1 N3 123.5(4) .
N1 C1 Ru1 54.7(2) .
N2 C1 Ru1 171.4(3) .
N3 C1 Ru1 54.2(2) .
N1 C2 C3 109.6(4) .
N1 C2 C4 109.6(4) .
C3 C2 C4 111.1(5) .
N2 C5 C7 109.7(4) .
N2 C5 C6 110.3(4) .
C7 C5 C6 112.5(4) .
N3 C8 C13 118.4(4) .
N3 C8 C9 123.8(4) .
C13 C8 C9 117.7(4) .
C10 C9 C8 120.8(4) .
C9 C10 C11 121.0(4) .
C12 C11 C10 117.8(4) .
C12 C11 C14 122.3(4) .
C10 C11 C14 119.9(4) .
C13 C12 C11 121.5(4) .
C12 C13 C8 121.1(4) .
N4 C14 C11 179.6(6) .
C20 C15 C16 117.2(4) .
C20 C15 C21 123.5(4) .
C16 C15 C21 119.3(4) .
C20 C15 Ru1 69.9(3) .
C16 C15 Ru1 70.5(3) .
C21 C15 Ru1 129.0(3) .
C17 C16 C15 121.8(4) .
C17 C16 Ru1 71.9(3) .
C15 C16 Ru1 71.1(3) .
C16 C17 C18 120.8(5) .
C16 C17 Ru1 70.3(3) .
C18 C17 Ru1 72.7(3) .
C19 C18 C17 117.5(4) .
C19 C18 C24 122.2(5) .
C17 C18 C24 120.3(5) .
C19 C18 Ru1 70.5(3) .
C17 C18 Ru1 69.6(3) .
C24 C18 Ru1 129.1(3) .
C18 C19 C20 121.9(4) .
C18 C19 Ru1 72.6(3) .
C20 C19 Ru1 68.9(3) .
C15 C20 C19 120.7(4) .
C15 C20 Ru1 71.8(3) .
C19 C20 Ru1 72.8(3) .
C15 C21 C22 113.0(4) .
C15 C21 C23 109.2(4) .
C22 C21 C23 111.3(4) .
Cl2 C25 Cl2 111.9(7) 4_655
C1 N1 C2 122.5(4) .
C1 N1 Ru1 94.9(3) .
C2 N1 Ru1 138.7(3) .
C1 N2 C5 119.6(4) .
C1 N3 C8 125.4(4) .
C1 N3 Ru1 93.9(3) .
C8 N3 Ru1 134.2(3) .
N3 Ru1 N1 62.14(14) .
N3 Ru1 C20 122.75(17) .
N1 Ru1 C20 94.98(17) .
N3 Ru1 C16 99.12(16) .
N1 Ru1 C16 143.95(16) .
C20 Ru1 C16 68.44(18) .
N3 Ru1 C15 97.87(16) .
N1 Ru1 C15 109.98(16) .
C20 Ru1 C15 38.24(17) .
C16 Ru1 C15 38.38(18) .
N3 Ru1 C17 123.33(17) .
N1 Ru1 C17 174.42(17) .
C20 Ru1 C17 81.04(19) .
C16 Ru1 C17 37.73(17) .
C15 Ru1 C17 69.21(18) .
N3 Ru1 C19 160.12(18) .
N1 Ru1 C19 107.50(17) .
C20 Ru1 C19 38.23(18) .
C16 Ru1 C19 79.64(18) .
C15 Ru1 C19 68.72(17) .
C17 Ru1 C19 66.97(19) .
N3 Ru1 C18 159.66(17) .
N1 Ru1 C18 137.06(16) .
C20 Ru1 C18 68.79(18) .
C16 Ru1 C18 68.23(17) .
C15 Ru1 C18 82.09(17) .
C17 Ru1 C18 37.72(18) .
C19 Ru1 C18 36.96(19) .
N3 Ru1 Cl1 85.71(12) .
N1 Ru1 Cl1 85.87(11) .
C20 Ru1 Cl1 148.15(13) .
C16 Ru1 Cl1 125.33(13) .
C15 Ru1 Cl1 163.62(13) .
C17 Ru1 Cl1 95.42(14) .
C19 Ru1 Cl1 111.37(13) .
C18 Ru1 Cl1 89.03(13) .
N3 Ru1 C1 31.86(14) .
N1 Ru1 C1 30.45(14) .
C20 Ru1 C1 113.28(16) .
C16 Ru1 C1 126.46(16) .
C15 Ru1 C1 108.73(15) .
C17 Ru1 C1 155.09(17) .
C19 Ru1 C1 136.79(16) .
C18 Ru1 C1 165.25(16) .
Cl1 Ru1 C1 82.68(10) .

loop_
_geom_bond_atom_site_label_1
_geom_bond_atom_site_label_2
_geom_bond_distance
_geom_bond_site_symmetry_2
C1 N1 1.313(6) .
C1 N2 1.365(6) .
C1 N3 1.366(6) .
C1 Ru1 2.582(4) .
C2 N1 1.469(6) .
C2 C3 1.514(7) .
C2 C4 1.523(7) .
C5 N2 1.469(6) .
C5 C7 1.520(6) .
C5 C6 1.524(7) .
C8 N3 1.377(5) .
C8 C13 1.401(6) .
C8 C9 1.411(6) .
C9 C10 1.378(6) .
C10 C11 1.410(6) .
C11 C12 1.391(7) .
C11 C14 1.426(6) .
C12 C13 1.376(6) .
C14 N4 1.136(6) .
C15 C20 1.413(7) .
C15 C16 1.423(7) .
C15 C21 1.517(6) .
C15 Ru1 2.169(4) .
C16 C17 1.404(7) .
C16 Ru1 2.160(4) .
C17 C18 1.423(7) .
C17 Ru1 2.181(5) .
C18 C19 1.400(7) .
C18 C24 1.489(7) .
C18 Ru1 2.222(4) .
C19 C20 1.422(7) .
C19 Ru1 2.195(5) .
C20 Ru1 2.144(5) .
C21 C22 1.525(7) .
C21 C23 1.528(7) .
C25 Cl2 1.731(7) .
C25 Cl2 1.731(7) 4_655
N1 Ru1 2.114(4) .
N3 Ru1 2.100(4) .
Cl1 Ru1 2.4239(12) .
